data_7122352
loop_
_publ_author_name
'Seki, Tomohiro'
'Kobayashi, Koh'
'Mashimo, Takaki'
'Ito, Hajime'

_publ_section_title
;
 A gold isocyanide complex with a pendant carboxy group: orthogonal
 molecular arrangements and hypsochromically shifted luminescent
 mechanochromism.
;
_journal_issue 79
_journal_name_full 'Chemical communications (Cambridge, England)'
_journal_page_first 11136
_journal_page_last 11139
_journal_paper_doi 10.1039/c8cc06490c
_journal_volume 54
_journal_year 2018
_chemical_formula_moiety 'C13 H5 Au F5 N'
_chemical_formula_sum 'C13 H5 Au F5 N'
_chemical_formula_weight 467.15
_chemical_name_systematic 2B
_space_group_crystal_system triclinic
_space_group_IT_number 2
_space_group_name_Hall '-P 1'
_space_group_name_H-M_alt 'P -1'
_symmetry_space_group_name_Hall '-P 1'
_symmetry_space_group_name_H-M 'P -1'
_atom_sites_solution_hydrogens geom
_atom_sites_solution_primary dual
_audit_creation_date 2018-03-03
_audit_creation_method
;
Olex2 1.2
(compiled 2017.08.10 svn.r3458 for OlexSys, GUI svn.r5381)
;
_audit_update_record
;
2018-07-28 deposited with the CCDC.
2018-09-12 downloaded from the CCDC.
;
_cell_angle_alpha 77.440(2)
_cell_angle_beta 75.353(2)
_cell_angle_gamma 71.305(3)
_cell_formula_units_Z 2
_cell_length_a 7.2397(2)
_cell_length_b 7.3439(2)
_cell_length_c 12.3992(3)
_cell_measurement_reflns_used 6841
_cell_measurement_temperature 123
_cell_measurement_theta_max 28.9250
_cell_measurement_theta_min 2.9330
_cell_volume 597.43(3)
_computing_cell_refinement 'CrysAlisPro 1.171.39.43a (Rigaku OD, 2018)'
_computing_data_collection 'CrysAlisPro 1.171.39.43a (Rigaku OD, 2018)'
_computing_data_reduction 'CrysAlisPro 1.171.39.43a (Rigaku OD, 2018)'
_computing_molecular_graphics 'Olex2 (Dolomanov et al., 2009)'
_computing_publication_material 'Olex2 (Dolomanov et al., 2009)'
_computing_structure_refinement 'ShelXL (Sheldrick, 2015)'
_computing_structure_solution 'ShelXT (Sheldrick, 2015)'
_diffrn_ambient_temperature 123
_diffrn_detector 'PLATUS 200K area detector'
_diffrn_detector_area_resol_mean 5.811
_diffrn_detector_type 'HPC area detector'
_diffrn_measured_fraction_theta_full 0.994
_diffrn_measured_fraction_theta_max 0.856
_diffrn_measurement_details
;
List of Runs (angles in degrees, time in seconds):

  # Type    Start    End  Width  t~exp~   \w     \q     \k     \f   Frames
#--------------------------------------------------------------------------
  1  \w    -33.00  -7.00   0.50    0.50    --   -7.30  27.00-116.00   52
  2  \w    -95.00 -68.00   0.50    0.50    --   -7.30  27.00-116.00   54
  3  \w    -63.00 -37.00   0.50    0.50    --    5.00  27.00-116.00   52
  4  \w    -97.00 -11.00   0.50    0.50    --   -7.30  60.00 150.00  172
  5  \w     -4.00  81.00   0.50    0.50    --   -7.30  60.00 150.00  170
  6  \w    -97.00 -66.00   0.50    0.50    --   -7.30  43.00  60.00   62
  7  \w    -57.00  82.00   0.50    0.50    --   -7.30  43.00  60.00  278
  8  \w     11.00  58.00   0.50    0.50    --   -7.30  27.00-116.00   94
;
_diffrn_measurement_device 'four-circle diffractometer'
_diffrn_measurement_device_type 'Rigaku XtaLAB P200'
_diffrn_measurement_method '\w scans'
_diffrn_orient_matrix_type 'CrysAlisPro convention (1999,Acta A55,543-557)'
_diffrn_orient_matrix_UB_11 -0.1030459000
_diffrn_orient_matrix_UB_12 0.0255397000
_diffrn_orient_matrix_UB_13 0.0241400000
_diffrn_orient_matrix_UB_21 -0.0069739000
_diffrn_orient_matrix_UB_22 -0.0876018000
_diffrn_orient_matrix_UB_23 -0.0117688000
_diffrn_orient_matrix_UB_31 0.0216301000
_diffrn_orient_matrix_UB_32 -0.0480179000
_diffrn_orient_matrix_UB_33 0.0534222000
_diffrn_radiation_monochromator 'multi-layer mirror optics'
_diffrn_radiation_probe x-ray
_diffrn_radiation_type MoK\a
_diffrn_radiation_wavelength 0.71073
_diffrn_reflns_av_R_equivalents 0.0261
_diffrn_reflns_av_unetI/netI 0.0265
_diffrn_reflns_Laue_measured_fraction_full 0.994
_diffrn_reflns_Laue_measured_fraction_max 0.856
_diffrn_reflns_limit_h_max 8
_diffrn_reflns_limit_h_min -9
_diffrn_reflns_limit_k_max 9
_diffrn_reflns_limit_k_min -9
_diffrn_reflns_limit_l_max 13
_diffrn_reflns_limit_l_min -16
_diffrn_reflns_number 7833
_diffrn_reflns_point_group_measured_fraction_full 0.994
_diffrn_reflns_point_group_measured_fraction_max 0.856
_diffrn_reflns_theta_full 25.242
_diffrn_reflns_theta_max 28.895
_diffrn_reflns_theta_min 2.961
_diffrn_source 'rotating anode X-ray generator'
_diffrn_source_type micromax007
_exptl_absorpt_coefficient_mu 12.363
_exptl_absorpt_correction_T_max 1.00000
_exptl_absorpt_correction_T_min 0.19987
_exptl_absorpt_correction_type multi-scan
_exptl_absorpt_process_details
;
CrysAlisPro 1.171.39.43a (Rigaku Oxford Diffraction, 2018)
Empirical absorption correction using spherical harmonics,
 implemented in SCALE3 ABSPACK scaling algorithm.
;
_exptl_crystal_colour colourless
_exptl_crystal_colour_primary colourless
_exptl_crystal_density_diffrn 2.597
_exptl_crystal_description block
_exptl_crystal_F_000 428
_exptl_crystal_preparation Luminescent
_exptl_crystal_size_max 0.34
_exptl_crystal_size_mid 0.1
_exptl_crystal_size_min 0.07
_refine_diff_density_max 1.315
_refine_diff_density_min -1.353
_refine_diff_density_rms 0.146
_refine_ls_extinction_method none
_refine_ls_goodness_of_fit_ref 1.057
_refine_ls_hydrogen_treatment constr
_refine_ls_matrix_type full
_refine_ls_number_parameters 181
_refine_ls_number_reflns 2686
_refine_ls_number_restraints 0
_refine_ls_restrained_S_all 1.057
_refine_ls_R_factor_all 0.0187
_refine_ls_R_factor_gt 0.0178
_refine_ls_shift/su_max 0.002
_refine_ls_shift/su_mean 0.000
_refine_ls_structure_factor_coef Fsqd
_refine_ls_weighting_details 'w=1/[\s^2^(Fo^2^)+(0.0268P)^2^] where P=(Fo^2^+2Fc^2^)/3'
_refine_ls_weighting_scheme calc
_refine_ls_wR_factor_gt 0.0438
_refine_ls_wR_factor_ref 0.0440
_reflns_Friedel_coverage 0.000
_reflns_number_gt 2579
_reflns_number_total 2686
_reflns_threshold_expression 'I > 2\s(I)'
_cod_data_source_file c8cc06490c2.cif
_cod_data_source_block kby-493_2
_cod_depositor_comments 'Adding full bibliography for 7122351--7122353.cif.'
_cod_database_code 7122352
_shelx_shelxl_version_number 2018/1
_shelx_space_group_comment
;
The symmetry employed for this shelxl refinement is uniquely defined
by the following loop, which should always be used as a source of
symmetry information in preference to the above space-group names.
They are only intended as comments.
;
_shelx_estimated_absorpt_t_max 0.478
_shelx_estimated_absorpt_t_min 0.102
_reflns_odcompleteness_completeness 98.85
_reflns_odcompleteness_iscentric 1
_reflns_odcompleteness_theta 26.32
_olex2_refinement_description
;
1. Fixed Uiso
 At 1.2 times of:
  All C(H) groups
2.a Aromatic/amide H refined with riding coordinates:
 C00A(H00A), C00C(H00C), C00D(H00D), C00F(H00F), C00J(H00J)
;
_olex2_submission_special_instructions 'No special instructions were received'
_oxdiff_exptl_absorpt_empirical_details
;
Empirical correction (ABSPACK) includes:
- Absorption correction using spherical harmonics
- Frame scaling
;
_oxdiff_exptl_absorpt_empirical_full_max 2.978
_oxdiff_exptl_absorpt_empirical_full_min 0.645

loop_
_space_group_symop_operation_xyz
'x, y, z'
'-x, -y, -z'

loop_
_atom_site_label
_atom_site_type_symbol
_atom_site_fract_x
_atom_site_fract_y
_atom_site_fract_z
_atom_site_U_iso_or_equiv
_atom_site_adp_type
_atom_site_occupancy
_atom_site_site_symmetry_order
_atom_site_calc_flag
_atom_site_refinement_flags_posn
Au01 Au 0.40989(2) 0.25958(2) 0.42392(2) 0.01577(5) Uani 1 1 d .
F002 F -0.0556(3) 0.4238(3) 0.42399(15) 0.0231(4) Uani 1 1 d .
F003 F 0.5338(3) 0.1668(3) 0.16854(17) 0.0319(5) Uani 1 1 d .
F004 F -0.2668(3) 0.4710(3) 0.26730(17) 0.0272(4) Uani 1 1 d .
F005 F -0.0854(3) 0.3546(3) 0.06373(16) 0.0248(4) Uani 1 1 d .
F006 F 0.3169(3) 0.2085(3) 0.01480(16) 0.0296(5) Uani 1 1 d .
N007 N 0.6574(4) 0.2174(4) 0.6050(2) 0.0185(6) Uani 1 1 d .
C008 C 0.2498(5) 0.2922(4) 0.3042(3) 0.0157(6) Uani 1 1 d .
C009 C 0.0444(5) 0.3693(4) 0.3235(3) 0.0160(6) Uani 1 1 d .
C00A C 0.9801(5) 0.1311(4) 0.6512(3) 0.0194(6) Uani 1 1 d .
H00A H 1.040062 0.107043 0.576189 0.023 Uiso 1 1 calc R
C00B C 0.5658(5) 0.2325(5) 0.5387(3) 0.0203(7) Uani 1 1 d .
C00C C 1.0954(5) 0.1054(5) 0.7296(3) 0.0218(7) Uani 1 1 d .
H00C H 1.236232 0.061936 0.708958 0.026 Uiso 1 1 calc R
C00D C 0.6830(5) 0.2318(4) 0.7930(3) 0.0195(6) Uani 1 1 d .
H00D H 0.542149 0.275299 0.813678 0.023 Uiso 1 1 calc R
C00E C -0.0679(5) 0.3937(4) 0.2442(3) 0.0161(6) Uani 1 1 d .
C00F C 1.0060(6) 0.1430(5) 0.8385(3) 0.0231(7) Uani 1 1 d .
H00F H 1.086205 0.125263 0.891976 0.028 Uiso 1 1 calc R
C00G C 0.7751(5) 0.1927(4) 0.6844(3) 0.0154(6) Uani 1 1 d .
C00H C 0.3343(5) 0.2426(4) 0.1978(3) 0.0190(6) Uani 1 1 d .
C00I C 0.0236(5) 0.3367(4) 0.1404(3) 0.0160(6) Uani 1 1 d .
C00J C 0.8005(5) 0.2062(5) 0.8700(3) 0.0225(7) Uani 1 1 d .
H00J H 0.740683 0.231977 0.944752 0.027 Uiso 1 1 calc R
C00K C 0.2262(5) 0.2635(4) 0.1162(3) 0.0181(6) Uani 1 1 d .

loop_
_atom_site_aniso_label
_atom_site_aniso_U_11
_atom_site_aniso_U_22
_atom_site_aniso_U_33
_atom_site_aniso_U_23
_atom_site_aniso_U_13
_atom_site_aniso_U_12
Au01 0.01705(8) 0.01950(8) 0.01287(8) -0.00182(5) -0.00773(5) -0.00473(5)
F002 0.0236(10) 0.0314(10) 0.0133(9) -0.0079(8) -0.0014(8) -0.0051(8)
F003 0.0168(10) 0.0480(12) 0.0234(11) -0.0111(9) -0.0061(8) 0.0067(9)
F004 0.0136(9) 0.0401(11) 0.0257(11) -0.0032(9) -0.0058(8) -0.0042(9)
F005 0.0291(11) 0.0354(11) 0.0166(10) -0.0004(8) -0.0150(9) -0.0122(9)
F006 0.0332(12) 0.0408(11) 0.0124(10) -0.0112(8) -0.0039(9) -0.0029(9)
N007 0.0202(15) 0.0185(13) 0.0179(14) -0.0015(11) -0.0082(12) -0.0042(11)
C008 0.0170(16) 0.0150(14) 0.0167(16) 0.0005(12) -0.0092(13) -0.0038(13)
C009 0.0207(16) 0.0162(14) 0.0118(15) -0.0022(11) -0.0027(12) -0.0064(12)
C00A 0.0232(17) 0.0192(15) 0.0154(16) -0.0022(12) -0.0060(13) -0.0039(13)
C00B 0.0204(17) 0.0225(17) 0.0187(17) -0.0026(13) -0.0068(14) -0.0050(14)
C00C 0.0184(17) 0.0226(16) 0.0238(18) 0.0019(13) -0.0109(14) -0.0033(13)
C00D 0.0187(16) 0.0205(15) 0.0182(17) -0.0027(12) -0.0081(13) -0.0004(13)
C00E 0.0153(15) 0.0163(14) 0.0173(16) 0.0011(12) -0.0068(12) -0.0048(12)
C00F 0.0287(19) 0.0216(16) 0.0245(18) 0.0017(13) -0.0179(15) -0.0086(14)
C00G 0.0218(17) 0.0146(14) 0.0130(15) -0.0004(11) -0.0083(13) -0.0068(13)
C00H 0.0163(15) 0.0206(15) 0.0181(16) -0.0030(12) -0.0063(13) -0.0003(13)
C00I 0.0216(17) 0.0157(14) 0.0143(16) 0.0034(12) -0.0107(13) -0.0083(13)
C00J 0.0314(19) 0.0246(16) 0.0138(16) -0.0031(12) -0.0081(14) -0.0079(15)
C00K 0.0229(17) 0.0201(15) 0.0102(15) -0.0049(12) -0.0024(12) -0.0036(13)

loop_
_atom_type_symbol
_atom_type_description
_atom_type_scat_dispersion_real
_atom_type_scat_dispersion_imag
_atom_type_scat_source
C C 0.0033 0.0016 'International Tables Vol C Tables 4.2.6.8 and 6.1.1.4'
H H 0.0000 0.0000 'International Tables Vol C Tables 4.2.6.8 and 6.1.1.4'
Au Au -2.0133 8.8022 'International Tables Vol C Tables 4.2.6.8 and 6.1.1.4'
F F 0.0171 0.0103 'International Tables Vol C Tables 4.2.6.8 and 6.1.1.4'
N N 0.0061 0.0033 'International Tables Vol C Tables 4.2.6.8 and 6.1.1.4'

loop_
_geom_angle_atom_site_label_1
_geom_angle_atom_site_label_2
_geom_angle_atom_site_label_3
_geom_angle
C00B Au01 C008 178.98(11)
C00B N007 C00G 177.7(4)
C009 C008 Au01 122.0(2)
C00H C008 Au01 123.5(3)
C00H C008 C009 114.5(3)
F002 C009 C008 120.2(3)
F002 C009 C00E 116.4(3)
C00E C009 C008 123.3(3)
C00C C00A H00A 120.8
C00C C00A C00G 118.5(3)
C00G C00A H00A 120.8
N007 C00B Au01 179.6(4)
C00A C00C H00C 119.9
C00A C00C C00F 120.2(3)
C00F C00C H00C 119.9
C00G C00D H00D 120.7
C00J C00D H00D 120.7
C00J C00D C00G 118.6(3)
F004 C00E C009 120.7(3)
F004 C00E C00I 119.6(3)
C009 C00E C00I 119.7(3)
C00C C00F H00F 119.7
C00J C00F C00C 120.6(3)
C00J C00F H00F 119.7
C00A C00G N007 118.6(3)
C00A C00G C00D 122.1(3)
C00D C00G N007 119.3(3)
F003 C00H C008 120.1(3)
F003 C00H C00K 116.1(3)
C008 C00H C00K 123.8(3)
F005 C00I C00E 120.1(3)
F005 C00I C00K 120.6(3)
C00K C00I C00E 119.3(3)
C00D C00J C00F 120.0(3)
C00D C00J H00J 120.0
C00F C00J H00J 120.0
F006 C00K C00H 121.0(3)
F006 C00K C00I 119.7(3)
C00I C00K C00H 119.3(3)

loop_
_geom_bond_atom_site_label_1
_geom_bond_atom_site_label_2
_geom_bond_distance
Au01 C008 2.035(3)
Au01 C00B 1.971(4)
F002 C009 1.346(4)
F003 C00H 1.355(4)
F004 C00E 1.348(4)
F005 C00I 1.342(3)
F006 C00K 1.345(4)
N007 C00B 1.148(5)
N007 C00G 1.405(4)
C008 C009 1.389(5)
C008 C00H 1.381(5)
C009 C00E 1.377(4)
C00A H00A 0.9500
C00A C00C 1.381(4)
C00A C00G 1.385(5)
C00C H00C 0.9500
C00C C00F 1.387(5)
C00D H00D 0.9500
C00D C00G 1.389(5)
C00D C00J 1.379(4)
C00E C00I 1.377(5)
C00F H00F 0.9500
C00F C00J 1.387(5)
C00H C00K 1.384(4)
C00I C00K 1.369(5)
C00J H00J 0.9500
